data_7048463
loop_
_publ_author_name
'Volostnykh, Marina V.'
'Mikhaylov, Maxim A.'
'Sinelshchikova, Anna A.'
'Kirakosyan, Gayane A.'
'Martynov, Alexander G.'
'Grigoriev, Mikhail S.'
'Piryazev, Dmitry A.'
'Tsivadze, Aslan Yu'
'Sokolov, Maxim N.'
'Gorbunova, Yulia G.'

_publ_section_title
;
 Hybrid organic-inorganic supramolecular systems based on a pyridine
 end-decorated molybdenum(ii) halide cluster and zinc(ii) porphyrinate.
;
_journal_issue 5
_journal_name_full 'Dalton transactions (Cambridge, England : 2003)'
_journal_page_first 1835
_journal_page_last 1842
_journal_paper_doi 10.1039/c8dt04452j
_journal_volume 48
_journal_year 2019
_chemical_formula_moiety 'C34 H24 N4 Zn'
_chemical_formula_sum 'C34 H24 N4 Zn'
_chemical_formula_weight 553.94
_space_group_crystal_system monoclinic
_space_group_IT_number 14
_space_group_name_Hall '-P 2ybc'
_space_group_name_H-M_alt 'P 1 21/c 1'
_symmetry_space_group_name_Hall '-P 2ybc'
_symmetry_space_group_name_H-M 'P 1 21/c 1'
_atom_sites_solution_hydrogens geom
_audit_creation_date 2018-12-15
_audit_creation_method
;
Olex2 1.2
(compiled 2018.05.29 svn.r3508 for OlexSys, GUI svn.r5506)
;
_audit_update_record
;
2018-12-17 deposited with the CCDC.
2019-01-03 downloaded from the CCDC.
;
_cell_angle_alpha 90
_cell_angle_beta 93.363(6)
_cell_angle_gamma 90
_cell_formula_units_Z 2
_cell_length_a 14.9605(15)
_cell_length_b 9.7595(11)
_cell_length_c 8.5421(9)
_cell_measurement_reflns_used 4265
_cell_measurement_temperature 100(2)
_cell_measurement_theta_max 27.857
_cell_measurement_theta_min 3.173
_cell_volume 1245.1(2)
_computing_molecular_graphics 'Olex2 (Dolomanov et al., 2009)'
_computing_publication_material 'Olex2 (Dolomanov et al., 2009)'
_computing_structure_refinement 'ShelXL (Sheldrick, 2015)'
_computing_structure_solution 'ShelXT (Sheldrick, 2015)'
_diffrn_ambient_temperature 100.15
_diffrn_measured_fraction_theta_full 0.992
_diffrn_measured_fraction_theta_max 0.986
_diffrn_measurement_device_type 'Bruker KAPPA APEX II area-detector diffractometer'
_diffrn_radiation_type MoK\a
_diffrn_radiation_wavelength 0.71073
_diffrn_reflns_av_R_equivalents 0.0757
_diffrn_reflns_av_unetI/netI 0.0709
_diffrn_reflns_Laue_measured_fraction_full 0.992
_diffrn_reflns_Laue_measured_fraction_max 0.986
_diffrn_reflns_limit_h_max 19
_diffrn_reflns_limit_h_min -19
_diffrn_reflns_limit_k_max 12
_diffrn_reflns_limit_k_min -12
_diffrn_reflns_limit_l_max 11
_diffrn_reflns_limit_l_min -10
_diffrn_reflns_number 12363
_diffrn_reflns_point_group_measured_fraction_full 0.992
_diffrn_reflns_point_group_measured_fraction_max 0.986
_diffrn_reflns_theta_full 25.242
_diffrn_reflns_theta_max 28.045
_diffrn_reflns_theta_min 4.093
_exptl_absorpt_coefficient_mu 1.019
_exptl_absorpt_correction_T_max 0.95
_exptl_absorpt_correction_T_min 0.657
_exptl_absorpt_correction_type multi-scan
_exptl_absorpt_process_details 'SADABS (Bruker, 2008)'
_exptl_crystal_colour red
_exptl_crystal_colour_primary red
_exptl_crystal_density_diffrn 1.478
_exptl_crystal_description plate
_exptl_crystal_F_000 572
_exptl_crystal_size_max 0.5
_exptl_crystal_size_mid 0.5
_exptl_crystal_size_min 0.05
_refine_diff_density_max 1.240
_refine_diff_density_min -0.764
_refine_diff_density_rms 0.117
_refine_ls_extinction_coef 0.0052(16)
_refine_ls_extinction_expression Fc^*^=kFc[1+0.001xFc^2^\l^3^/sin(2\q)]^-1/4^
_refine_ls_extinction_method 'SHELXL-2018/3 (Sheldrick 2018)'
_refine_ls_goodness_of_fit_ref 1.074
_refine_ls_hydrogen_treatment constr
_refine_ls_matrix_type full
_refine_ls_number_parameters 181
_refine_ls_number_reflns 2980
_refine_ls_number_restraints 90
_refine_ls_restrained_S_all 1.063
_refine_ls_R_factor_all 0.0920
_refine_ls_R_factor_gt 0.0713
_refine_ls_shift/su_max 0.000
_refine_ls_shift/su_mean 0.000
_refine_ls_structure_factor_coef Fsqd
_refine_ls_weighting_details 'w=1/[\s^2^(Fo^2^)+(0.0395P)^2^+8.0074P] where P=(Fo^2^+2Fc^2^)/3'
_refine_ls_weighting_scheme calc
_refine_ls_wR_factor_gt 0.1641
_refine_ls_wR_factor_ref 0.1751
_reflns_Friedel_coverage 0.000
_reflns_number_gt 2352
_reflns_number_total 2980
_reflns_threshold_expression 'I > 2\s(I)'
_cod_data_source_file c8dt04452j2.cif
_cod_data_source_block zndtolp
_cod_depositor_comments 'Adding full bibliography for 7048462--7048465.cif.'
_cod_database_code 7048463
_shelx_shelxl_version_number 2018/3
_shelx_space_group_comment
;
The symmetry employed for this shelxl refinement is uniquely defined
by the following loop, which should always be used as a source of
symmetry information in preference to the above space-group names.
They are only intended as comments.
;
_shelx_estimated_absorpt_t_max 0.95
_shelx_estimated_absorpt_t_min 0.607
_olex2_refinement_description
;
1. Twinned data refinement
 Scales: 0.885(3)
 0.115(3)
2. Fixed Uiso
 At 1.2 times of:
  All C(H) groups
 At 1.5 times of:
  All C(H,H,H) groups
3. Rigid body (RIGU) restrains
 N2, C6, C5, C4, N1, C1, C2, C3, C7, C8, C9, C10
 with sigma for 1-2 distances of 0.001 and sigma for 1-3 distances of 0.001
4.a Aromatic/amide H refined with riding coordinates:
 C2(H2), C3(H3), C5(H5), C7(H7), C8(H8), C12(H12), C13(H13), C15(H15), C16(H16)
4.b Idealised Me refined as rotating group:
 C17(H17A,H17B,H17C)
;
_olex2_submission_special_instructions 'No special instructions were received'

loop_
_space_group_symop_operation_xyz
'x, y, z'
'-x, y+1/2, -z+1/2'
'-x, -y, -z'
'x, -y-1/2, z-1/2'

loop_
_atom_site_label
_atom_site_type_symbol
_atom_site_fract_x
_atom_site_fract_y
_atom_site_fract_z
_atom_site_U_iso_or_equiv
_atom_site_adp_type
_atom_site_occupancy
_atom_site_site_symmetry_order
_atom_site_calc_flag
_atom_site_refinement_flags_posn
_atom_site_refinement_flags_adp
_atom_site_refinement_flags_occupancy
Zn1 Zn 0.500000 0.500000 0.000000 0.0164(2) Uani 1 2 d S T P
N1 N 0.3654(3) 0.4702(4) -0.0061(5) 0.0188(9) Uani 1 1 d . U .
N2 N 0.5134(3) 0.4273(5) 0.2204(4) 0.0179(8) Uani 1 1 d . U .
C1 C 0.3034(3) 0.4951(7) -0.1269(5) 0.0211(10) Uani 1 1 d . U .
C2 C 0.2157(4) 0.4583(7) -0.0812(6) 0.0265(12) Uani 1 1 d . U .
H2 H 0.161340 0.465260 -0.143833 0.032 Uiso 1 1 calc R . .
C3 C 0.2253(3) 0.4117(7) 0.0681(6) 0.0280(12) Uani 1 1 d . U .
H3 H 0.178632 0.381025 0.130387 0.034 Uiso 1 1 calc R . .
C4 C 0.3193(3) 0.4172(6) 0.1150(6) 0.0222(10) Uani 1 1 d . U .
C5 C 0.3572(3) 0.3737(6) 0.2585(6) 0.0209(10) Uani 1 1 d . U .
H5 H 0.317072 0.338412 0.330744 0.025 Uiso 1 1 calc R . .
C6 C 0.4471(3) 0.3759(6) 0.3083(6) 0.0190(9) Uani 1 1 d . U .
C7 C 0.4817(3) 0.3293(6) 0.4600(5) 0.0205(10) Uani 1 1 d . U .
H7 H 0.447986 0.292683 0.541052 0.025 Uiso 1 1 calc R . .
C8 C 0.5721(4) 0.3479(6) 0.4651(6) 0.0223(10) Uani 1 1 d . U .
H8 H 0.613661 0.326286 0.549917 0.027 Uiso 1 1 calc R . .
C9 C 0.5926(3) 0.4073(6) 0.3156(5) 0.0178(9) Uani 1 1 d . U .
C10 C 0.6781(3) 0.4474(6) 0.2739(6) 0.0214(10) Uani 1 1 d . U .
C11 C 0.7544(3) 0.4336(7) 0.3928(6) 0.0246(12) Uani 1 1 d . . .
C12 C 0.7831(4) 0.3084(7) 0.4547(6) 0.0320(14) Uani 1 1 d . . .
H12 H 0.753631 0.226594 0.420359 0.038 Uiso 1 1 calc R . .
C13 C 0.8544(4) 0.3014(8) 0.5661(7) 0.0354(15) Uani 1 1 d . . .
H13 H 0.873684 0.214429 0.604798 0.042 Uiso 1 1 calc R . .
C14 C 0.8983(4) 0.4192(9) 0.6225(7) 0.0382(17) Uani 1 1 d . . .
C15 C 0.8709(4) 0.5447(7) 0.5593(6) 0.0292(13) Uani 1 1 d . . .
H15 H 0.900876 0.626410 0.592511 0.035 Uiso 1 1 calc R . .
C16 C 0.7992(4) 0.5508(7) 0.4468(6) 0.0305(13) Uani 1 1 d . . .
H16 H 0.780571 0.637440 0.406052 0.037 Uiso 1 1 calc R . .
C17 C 0.9737(4) 0.4110(10) 0.7501(8) 0.051(2) Uani 1 1 d . . .
H17A H 1.014658 0.488321 0.739273 0.077 Uiso 1 1 calc GR . .
H17B H 1.006391 0.324838 0.739855 0.077 Uiso 1 1 calc GR . .
H17C H 0.948365 0.414746 0.853287 0.077 Uiso 1 1 calc GR . .

loop_
_atom_site_aniso_label
_atom_site_aniso_U_11
_atom_site_aniso_U_22
_atom_site_aniso_U_33
_atom_site_aniso_U_23
_atom_site_aniso_U_13
_atom_site_aniso_U_12
Zn1 0.0108(3) 0.0312(4) 0.0071(3) 0.0014(3) -0.0019(3) -0.0019(4)
N1 0.0130(13) 0.032(2) 0.0109(14) 0.0004(15) -0.0021(13) -0.0011(14)
N2 0.0113(14) 0.038(2) 0.0037(14) -0.0048(14) -0.0003(11) -0.0083(15)
C1 0.0119(16) 0.039(3) 0.0122(17) 0.0004(19) -0.0012(13) 0.0003(19)
C2 0.0127(16) 0.049(3) 0.0174(19) 0.0008(19) -0.0006(14) -0.0030(19)
C3 0.0137(16) 0.054(4) 0.0158(19) 0.001(2) 0.0012(14) -0.0019(19)
C4 0.0149(16) 0.038(3) 0.0134(16) 0.0015(17) 0.0007(12) -0.0004(18)
C5 0.0150(15) 0.036(3) 0.0115(17) 0.0012(17) 0.0006(13) -0.0038(17)
C6 0.0152(14) 0.032(3) 0.0100(17) 0.0005(16) 0.0019(12) -0.0015(16)
C7 0.0214(17) 0.031(3) 0.0085(17) 0.0001(15) -0.0009(12) -0.0018(17)
C8 0.0208(17) 0.034(3) 0.0114(18) 0.0023(17) -0.0026(13) -0.0006(18)
C9 0.0148(14) 0.029(3) 0.0087(17) -0.0016(15) -0.0033(12) -0.0002(16)
C10 0.0146(16) 0.037(3) 0.011(2) -0.002(2) -0.0032(15) -0.0018(18)
C11 0.012(2) 0.049(4) 0.012(2) 0.000(2) -0.0017(18) -0.002(2)
C12 0.019(3) 0.060(4) 0.016(3) 0.002(3) -0.005(2) 0.002(3)
C13 0.025(3) 0.059(4) 0.021(3) 0.005(3) -0.005(2) 0.004(3)
C14 0.013(3) 0.088(6) 0.014(3) 0.006(3) -0.003(2) 0.002(3)
C15 0.016(2) 0.062(4) 0.009(2) 0.000(2) 0.0003(19) -0.009(2)
C16 0.021(3) 0.057(4) 0.013(2) 0.002(2) 0.001(2) -0.003(3)
C17 0.017(3) 0.114(7) 0.022(3) 0.011(4) -0.003(2) -0.003(4)

loop_
_atom_type_symbol
_atom_type_description
_atom_type_scat_dispersion_real
_atom_type_scat_dispersion_imag
_atom_type_scat_source
C C 0.0033 0.0016 'International Tables Vol C Tables 4.2.6.8 and 6.1.1.4'
H H 0.0000 0.0000 'International Tables Vol C Tables 4.2.6.8 and 6.1.1.4'
N N 0.0061 0.0033 'International Tables Vol C Tables 4.2.6.8 and 6.1.1.4'
Zn Zn 0.2839 1.4301 'International Tables Vol C Tables 4.2.6.8 and 6.1.1.4'

loop_
_geom_angle_atom_site_label_1
_geom_angle_atom_site_label_2
_geom_angle_atom_site_label_3
_geom_angle
_geom_angle_site_symmetry_1
_geom_angle_site_symmetry_3
N1 Zn1 N1 180.0 3_665 .
N2 Zn1 N1 91.03(16) . .
N2 Zn1 N1 91.03(16) 3_665 3_665
N2 Zn1 N1 88.97(16) . 3_665
N2 Zn1 N1 88.97(16) 3_665 .
N2 Zn1 N2 180.0 . 3_665
C1 N1 Zn1 128.4(3) . .
C1 N1 C4 106.6(4) . .
C4 N1 Zn1 125.0(3) . .
C6 N2 Zn1 127.2(3) . .
C6 N2 C9 104.1(4) . .
C9 N2 Zn1 128.6(3) . .
N1 C1 C2 109.9(4) . .
N1 C1 C10 125.4(4) . 3_665
C10 C1 C2 124.7(4) 3_665 .
C1 C2 H2 126.5 . .
C3 C2 C1 107.1(5) . .
C3 C2 H2 126.5 . .
C2 C3 H3 126.4 . .
C2 C3 C4 107.3(5) . .
C4 C3 H3 126.4 . .
N1 C4 C3 109.2(4) . .
N1 C4 C5 125.6(5) . .
C5 C4 C3 125.2(5) . .
C4 C5 H5 116.4 . .
C4 C5 C6 127.2(5) . .
C6 C5 H5 116.4 . .
N2 C6 C5 123.8(4) . .
N2 C6 C7 112.0(4) . .
C5 C6 C7 124.2(5) . .
C6 C7 H7 126.6 . .
C8 C7 C6 106.9(4) . .
C8 C7 H7 126.6 . .
C7 C8 H8 126.7 . .
C7 C8 C9 106.6(4) . .
C9 C8 H8 126.7 . .
N2 C9 C8 110.5(4) . .
C10 C9 N2 124.2(4) . .
C10 C9 C8 125.3(4) . .
C1 C10 C11 117.3(4) 3_665 .
C9 C10 C1 124.3(4) . 3_665
C9 C10 C11 118.4(4) . .
C12 C11 C10 123.1(5) . .
C12 C11 C16 117.7(5) . .
C16 C11 C10 119.2(6) . .
C11 C12 H12 119.6 . .
C13 C12 C11 120.8(6) . .
C13 C12 H12 119.6 . .
C12 C13 H13 119.2 . .
C12 C13 C14 121.6(7) . .
C14 C13 H13 119.2 . .
C13 C14 C17 121.2(7) . .
C15 C14 C13 117.9(5) . .
C15 C14 C17 120.8(7) . .
C14 C15 H15 120.0 . .
C14 C15 C16 120.1(6) . .
C16 C15 H15 120.0 . .
C11 C16 C15 121.9(6) . .
C11 C16 H16 119.0 . .
C15 C16 H16 119.0 . .
C14 C17 H17A 109.5 . .
C14 C17 H17B 109.5 . .
C14 C17 H17C 109.5 . .
H17A C17 H17B 109.5 . .
H17A C17 H17C 109.5 . .
H17B C17 H17C 109.5 . .

loop_
_geom_bond_atom_site_label_1
_geom_bond_atom_site_label_2
_geom_bond_distance
_geom_bond_site_symmetry_2
Zn1 N1 2.032(4) 3_665
Zn1 N1 2.032(4) .
Zn1 N2 2.011(4) .
Zn1 N2 2.011(4) 3_665
N1 C1 1.369(6) .
N1 C4 1.378(6) .
N2 C6 1.374(6) .
N2 C9 1.411(6) .
C1 C2 1.436(7) .
C1 C10 1.418(7) 3_665
C2 H2 0.9500 .
C2 C3 1.354(8) .
C3 H3 0.9500 .
C3 C4 1.441(7) .
C4 C5 1.386(7) .
C5 H5 0.9500 .
C5 C6 1.387(7) .
C6 C7 1.441(7) .
C7 H7 0.9500 .
C7 C8 1.363(7) .
C8 H8 0.9500 .
C8 C9 1.451(7) .
C9 C10 1.403(7) .
C10 C11 1.488(7) .
C11 C12 1.390(9) .
C11 C16 1.390(9) .
C12 H12 0.9500 .
C12 C13 1.389(7) .
C13 H13 0.9500 .
C13 C14 1.396(10) .
C14 C15 1.391(10) .
C14 C17 1.523(8) .
C15 H15 0.9500 .
C15 C16 1.399(7) .
C16 H16 0.9500 .
C17 H17A 0.9800 .
C17 H17B 0.9800 .
C17 H17C 0.9800 .

loop_
_geom_torsion_atom_site_label_1
_geom_torsion_atom_site_label_2
_geom_torsion_atom_site_label_3
_geom_torsion_atom_site_label_4
_geom_torsion
_geom_torsion_site_symmetry_1
_geom_torsion_site_symmetry_4
Zn1 N1 C1 C2 179.5(4) . .
Zn1 N1 C1 C10 -2.2(9) . 3_665
Zn1 N1 C4 C3 179.8(4) . .
Zn1 N1 C4 C5 -1.2(8) . .
Zn1 N2 C6 C5 -3.8(8) . .
Zn1 N2 C6 C7 178.3(3) . .
Zn1 N2 C9 C8 -177.9(4) . .
Zn1 N2 C9 C10 5.6(8) . .
N1 C1 C2 C3 0.3(7) . .
N1 C4 C5 C6 0.6(10) . .
N2 C6 C7 C8 -2.0(6) . .
N2 C9 C10 C1 -4.2(9) . 3_665
N2 C9 C10 C11 173.5(5) . .
C1 N1 C4 C3 -1.1(6) . .
C1 N1 C4 C5 177.9(6) . .
C1 C2 C3 C4 -1.0(7) . .
C1 C10 C11 C12 -119.1(6) 3_665 .
C1 C10 C11 C16 61.4(7) 3_665 .
C2 C3 C4 N1 1.3(7) . .
C2 C3 C4 C5 -177.7(6) . .
C3 C4 C5 C6 179.4(6) . .
C4 N1 C1 C2 0.5(6) . .
C4 N1 C1 C10 178.7(6) . 3_665
C4 C5 C6 N2 2.1(10) . .
C4 C5 C6 C7 179.7(6) . .
C5 C6 C7 C8 -179.9(5) . .
C6 N2 C9 C8 -2.3(6) . .
C6 N2 C9 C10 -178.8(5) . .
C6 C7 C8 C9 0.4(6) . .
C7 C8 C9 N2 1.2(6) . .
C7 C8 C9 C10 177.6(5) . .
C8 C9 C10 C1 179.8(6) . 3_665
C8 C9 C10 C11 -2.4(9) . .
C9 N2 C6 C5 -179.5(5) . .
C9 N2 C6 C7 2.6(6) . .
C9 C10 C11 C12 63.0(8) . .
C9 C10 C11 C16 -116.4(6) . .
C10 C1 C2 C3 -177.9(6) 3_665 .
C10 C11 C12 C13 -179.6(5) . .
C10 C11 C16 C15 179.5(5) . .
C11 C12 C13 C14 1.5(9) . .
C12 C11 C16 C15 0.1(8) . .
C12 C13 C14 C15 -2.4(9) . .
C12 C13 C14 C17 177.2(6) . .
C13 C14 C15 C16 2.2(8) . .
C14 C15 C16 C11 -1.1(8) . .
C16 C11 C12 C13 -0.2(8) . .
C17 C14 C15 C16 -177.4(5) . .

loop_
_twin_individual_id
_twin_individual_mass_fraction_refined
1 0.885(3)
2 0.115(3)
